data_4075790
loop_
_publ_author_name
'Alonso, Pablo J.'
'Forni\'es, Juan'
'Garc\'ia-Monforte, M. Angeles'
'Mart\'in, Antonio'
'Menj\'on, Babil'

_publ_section_title
;
 A New Geometry for Homoleptic Organochromium Compounds
;
_journal_issue 6
_journal_name_full Organometallics
_journal_page_first 1269
_journal_paper_doi 10.1021/om0499106
_journal_volume 24
_journal_year 2005
_chemical_formula_sum 'C63 H74 Cl2 Cr F25 N2'
_chemical_formula_weight 1457.14
_chemical_name_systematic
; 
 ? 
;
_space_group_IT_number 14
_symmetry_cell_setting monoclinic
_symmetry_space_group_name_Hall '-P 2yn'
_symmetry_space_group_name_H-M 'P 1 21/n 1'
_atom_sites_solution_hydrogens geom
_atom_sites_solution_primary direct
_atom_sites_solution_secondary difmap
_audit_creation_method SHELXL-97
_cell_angle_alpha 90.00
_cell_angle_beta 96.7150(10)
_cell_angle_gamma 90.00
_cell_formula_units_Z 4
_cell_length_a 11.8742(6)
_cell_length_b 43.994(2)
_cell_length_c 12.5591(6)
_cell_measurement_temperature 100(2)
_cell_volume 6515.8(5)
_computing_cell_refinement 'Bruker SMART'
_computing_data_collection 'Bruker SMART'
_computing_data_reduction 'Bruker SAINT'
_computing_molecular_graphics 'Bruker SHELXTL'
_computing_publication_material 'Bruker SHELXTL'
_computing_structure_refinement 'SHELXL-97 (Sheldrick, 1997)'
_computing_structure_solution 'SHELXS-97 (Sheldrick, 1990)'
_diffrn_ambient_temperature 100(2)
_diffrn_measured_fraction_theta_full 0.995
_diffrn_measured_fraction_theta_max 0.995
_diffrn_measurement_device_type 'CCD area detector'
_diffrn_measurement_method 'phi and omega scans'
_diffrn_radiation_monochromator graphite
_diffrn_radiation_source 'fine-focus sealed tube'
_diffrn_radiation_type MoK\a
_diffrn_radiation_wavelength 0.71073
_diffrn_reflns_av_R_equivalents 0.0389
_diffrn_reflns_av_sigmaI/netI 0.0714
_diffrn_reflns_limit_h_max 14
_diffrn_reflns_limit_h_min -14
_diffrn_reflns_limit_k_max 47
_diffrn_reflns_limit_k_min -52
_diffrn_reflns_limit_l_max 11
_diffrn_reflns_limit_l_min -14
_diffrn_reflns_number 35741
_diffrn_reflns_theta_full 25.07
_diffrn_reflns_theta_max 25.07
_diffrn_reflns_theta_min 1.70
_exptl_absorpt_coefficient_mu 0.370
_exptl_absorpt_correction_T_max 0.9465
_exptl_absorpt_correction_T_min 0.8481
_exptl_absorpt_correction_type none
_exptl_crystal_density_diffrn 1.485
_exptl_crystal_density_method 'not measured'
_exptl_crystal_F_000 2996
_exptl_crystal_size_max 0.46
_exptl_crystal_size_mid 0.30
_exptl_crystal_size_min 0.15
_refine_diff_density_max 0.683
_refine_diff_density_min -0.512
_refine_diff_density_rms 0.050
_refine_ls_extinction_method none
_refine_ls_goodness_of_fit_ref 0.964
_refine_ls_hydrogen_treatment mixed
_refine_ls_matrix_type full
_refine_ls_number_parameters 838
_refine_ls_number_reflns 11510
_refine_ls_number_restraints 0
_refine_ls_restrained_S_all 0.964
_refine_ls_R_factor_all 0.0640
_refine_ls_R_factor_gt 0.0388
_refine_ls_shift/su_max 0.001
_refine_ls_shift/su_mean 0.000
_refine_ls_structure_factor_coef Fsqd
_refine_ls_weighting_details 'calc w=1/[\s^2^(Fo^2^)+(0.0150P)^2^+0.0000P] where P=(Fo^2^+2Fc^2^)/3'
_refine_ls_weighting_scheme calc
_refine_ls_wR_factor_gt 0.0603
_refine_ls_wR_factor_ref 0.0637
_reflns_number_gt 7641
_reflns_number_total 11510
_reflns_threshold_expression >2sigma(I)
_cod_data_source_file om0499106si20040203_080240.cif
_cod_data_source_block amt270
_cod_depositor_comments
;
The following automatic conversions were performed:

'_symmetry_cell_setting' value 'Monoclinic' changed to 'monoclinic'
according to /home/saulius/struct/CIF-dictionaries/cif_core.dic
dictionary named 'cif_core.dic' version 2.4.1 from 2010-06-29.

Automatic conversion script
Id: cif_fix_values 1715 2011-07-08 13:25:40Z adriana 
;
_cod_original_cell_volume 6515.9(6)
_cod_original_sg_symbol_H-M P2(1)/n
_cod_database_code 4075790

loop_
_symmetry_equiv_pos_as_xyz
'x, y, z'
'-x+1/2, y+1/2, -z+1/2'
'-x, -y, -z'
'x-1/2, -y-1/2, z-1/2'

loop_
_atom_site_label
_atom_site_type_symbol
_atom_site_fract_x
_atom_site_fract_y
_atom_site_fract_z
_atom_site_U_iso_or_equiv
_atom_site_adp_type
_atom_site_occupancy
_atom_site_symmetry_multiplicity
_atom_site_calc_flag
_atom_site_refinement_flags
Cr Cr 0.37873(3) 0.121739(9) 0.81865(3) 0.01832(10) Uani 1 1 d .
F2 F 0.15528(10) 0.12430(3) 0.60403(10) 0.0294(3) Uani 1 1 d .
F3 F -0.02535(11) 0.08886(3) 0.56419(11) 0.0397(4) Uani 1 1 d .
F4 F -0.05678(11) 0.04037(3) 0.69242(11) 0.0441(4) Uani 1 1 d .
F5 F 0.10092(12) 0.02804(3) 0.86314(11) 0.0424(4) Uani 1 1 d .
F6 F 0.28534(11) 0.06312(3) 0.90330(10) 0.0293(4) Uani 1 1 d .
F8 F 0.17490(10) 0.11051(3) 0.98051(10) 0.0268(3) Uani 1 1 d .
F9 F 0.03694(11) 0.14689(3) 1.06968(10) 0.0337(4) Uani 1 1 d .
F10 F 0.06080(11) 0.20868(3) 1.05911(11) 0.0417(4) Uani 1 1 d .
F11 F 0.23315(11) 0.23240(3) 0.96070(10) 0.0360(4) Uani 1 1 d .
F12 F 0.37784(11) 0.19642(3) 0.87557(10) 0.0294(3) Uani 1 1 d .
F14 F 0.62560(10) 0.17317(3) 0.83773(10) 0.0271(3) Uani 1 1 d .
F15 F 0.78805(10) 0.17763(3) 1.00103(10) 0.0315(4) Uani 1 1 d .
F16 F 0.78216(11) 0.14355(3) 1.18067(11) 0.0372(4) Uani 1 1 d .
F17 F 0.60294(11) 0.10510(3) 1.19575(10) 0.0365(4) Uani 1 1 d .
F18 F 0.43837(10) 0.10007(3) 1.02946(10) 0.0264(3) Uani 1 1 d .
F20 F 0.57509(10) 0.06816(3) 0.90736(10) 0.0243(3) Uani 1 1 d .
F21 F 0.69098(10) 0.02785(3) 0.80529(10) 0.0271(3) Uani 1 1 d .
F22 F 0.64562(11) 0.02006(3) 0.59031(10) 0.0315(4) Uani 1 1 d .
F23 F 0.48197(10) 0.05350(3) 0.47737(10) 0.0271(3) Uani 1 1 d .
F24 F 0.36811(10) 0.09541(3) 0.57318(10) 0.0249(3) Uani 1 1 d .
F26 F 0.21754(10) 0.17678(3) 0.70343(10) 0.0243(3) Uani 1 1 d .
F27 F 0.25328(11) 0.21876(3) 0.56221(10) 0.0313(4) Uani 1 1 d .
F28 F 0.44946(11) 0.21954(3) 0.46794(10) 0.0338(4) Uani 1 1 d .
F29 F 0.60854(10) 0.17587(3) 0.52014(10) 0.0285(4) Uani 1 1 d .
F30 F 0.58062(10) 0.13461(3) 0.66700(9) 0.0235(3) Uani 1 1 d .
C1 C 0.22854(18) 0.09661(5) 0.75973(18) 0.0185(6) Uani 1 1 d .
C2 C 0.14660(19) 0.10098(5) 0.67391(19) 0.0218(6) Uani 1 1 d .
C3 C 0.0521(2) 0.08283(6) 0.6501(2) 0.0266(7) Uani 1 1 d .
C4 C 0.0354(2) 0.05845(6) 0.7140(2) 0.0288(7) Uani 1 1 d .
C5 C 0.1147(2) 0.05235(6) 0.7997(2) 0.0266(6) Uani 1 1 d .
C6 C 0.20797(19) 0.07114(6) 0.81818(18) 0.0218(6) Uani 1 1 d .
C7 C 0.28162(18) 0.15093(5) 0.91515(17) 0.0176(6) Uani 1 1 d .
C8 C 0.19419(19) 0.14088(6) 0.97058(17) 0.0202(6) Uani 1 1 d .
C9 C 0.1207(2) 0.15922(6) 1.01847(18) 0.0244(6) Uani 1 1 d .
C10 C 0.1328(2) 0.19003(6) 1.01504(19) 0.0271(6) Uani 1 1 d .
C11 C 0.2208(2) 0.20169(6) 0.96531(18) 0.0248(6) Uani 1 1 d .
C12 C 0.29271(19) 0.18220(6) 0.92045(18) 0.0217(6) Uani 1 1 d .
C13 C 0.52498(18) 0.13524(5) 0.92391(17) 0.0178(6) Uani 1 1 d .
C14 C 0.61548(19) 0.15475(5) 0.92389(18) 0.0199(6) Uani 1 1 d .
C15 C 0.70168(19) 0.15767(5) 1.0071(2) 0.0217(6) Uani 1 1 d .
C16 C 0.6991(2) 0.14083(6) 1.09865(19) 0.0244(6) Uani 1 1 d .
C17 C 0.6095(2) 0.12157(6) 1.10545(19) 0.0248(6) Uani 1 1 d .
C18 C 0.52680(19) 0.11980(5) 1.01915(19) 0.0211(6) Uani 1 1 d .
C19 C 0.46586(18) 0.08521(5) 0.74677(18) 0.0163(6) Uani 1 1 d .
C20 C 0.54799(18) 0.06632(5) 0.79890(18) 0.0176(6) Uani 1 1 d .
C21 C 0.60871(19) 0.04495(5) 0.74937(19) 0.0193(6) Uani 1 1 d .
C22 C 0.58674(19) 0.04080(5) 0.64155(19) 0.0208(6) Uani 1 1 d .
C23 C 0.50407(19) 0.05806(5) 0.58507(18) 0.0200(6) Uani 1 1 d .
C24 C 0.44736(18) 0.07925(5) 0.63788(19) 0.0187(6) Uani 1 1 d .
C25 C 0.39718(19) 0.15267(5) 0.69574(17) 0.0174(6) Uani 1 1 d .
C26 C 0.31868(18) 0.17496(5) 0.66128(18) 0.0200(6) Uani 1 1 d .
C27 C 0.3335(2) 0.19710(5) 0.58726(19) 0.0223(6) Uani 1 1 d .
C28 C 0.4315(2) 0.19778(6) 0.53943(18) 0.0230(6) Uani 1 1 d .
C29 C 0.51139(19) 0.17584(6) 0.56752(18) 0.0202(6) Uani 1 1 d .
C30 C 0.49310(19) 0.15451(5) 0.64337(18) 0.0195(6) Uani 1 1 d .
N1 N 0.90393(15) 0.20742(4) 0.66182(14) 0.0184(5) Uani 1 1 d .
C31 C 1.00167(18) 0.22985(5) 0.67739(18) 0.0223(6) Uani 1 1 d .
H31A H 1.0203 0.2336 0.7552 0.027 Uiso 1 1 calc R
H31B H 1.0688 0.2203 0.6515 0.027 Uiso 1 1 calc R
C32 C 0.98144(19) 0.26026(5) 0.62174(19) 0.0268(6) Uani 1 1 d .
H32A H 0.9290 0.2725 0.6601 0.032 Uiso 1 1 calc R
H32B H 0.9450 0.2569 0.5477 0.032 Uiso 1 1 calc R
C33 C 1.0916(2) 0.27784(6) 0.6181(2) 0.0352(7) Uani 1 1 d .
H33A H 1.1376 0.2672 0.5688 0.042 Uiso 1 1 calc R
H33B H 1.0729 0.2982 0.5875 0.042 Uiso 1 1 calc R
C34 C 1.1637(2) 0.28184(6) 0.7259(2) 0.0489(9) Uani 1 1 d .
H34A H 1.2326 0.2932 0.7157 0.073 Uiso 1 1 calc R
H34B H 1.1846 0.2618 0.7564 0.073 Uiso 1 1 calc R
H34C H 1.1203 0.2930 0.7749 0.073 Uiso 1 1 calc R
C35 C 0.79317(18) 0.22216(5) 0.68589(18) 0.0218(6) Uani 1 1 d .
H35A H 0.7735 0.2384 0.6324 0.026 Uiso 1 1 calc R
H35B H 0.7325 0.2067 0.6755 0.026 Uiso 1 1 calc R
C36 C 0.79263(19) 0.23580(5) 0.79682(18) 0.0264(6) Uani 1 1 d .
H36A H 0.8657 0.2462 0.8183 0.032 Uiso 1 1 calc R
H36B H 0.7839 0.2194 0.8493 0.032 Uiso 1 1 calc R
C37 C 0.69514(19) 0.25858(6) 0.79730(19) 0.0302(7) Uani 1 1 d .
H37A H 0.7022 0.2688 0.8679 0.036 Uiso 1 1 calc R
H37B H 0.7035 0.2743 0.7424 0.036 Uiso 1 1 calc R
C38 C 0.57683(19) 0.24498(6) 0.7759(2) 0.0419(8) Uani 1 1 d .
H38A H 0.5202 0.2611 0.7769 0.063 Uiso 1 1 calc R
H38B H 0.5661 0.2300 0.8315 0.063 Uiso 1 1 calc R
H38C H 0.5680 0.2351 0.7056 0.063 Uiso 1 1 calc R
C39 C 0.88348(18) 0.19684(5) 0.54635(17) 0.0206(6) Uani 1 1 d .
H39A H 0.8591 0.2146 0.5009 0.025 Uiso 1 1 calc R
H39B H 0.8199 0.1821 0.5400 0.025 Uiso 1 1 calc R
C40 C 0.98367(19) 0.18207(5) 0.50186(18) 0.0246(6) Uani 1 1 d .
H40A H 1.0434 0.1975 0.4957 0.029 Uiso 1 1 calc R
H40B H 1.0158 0.1660 0.5515 0.029 Uiso 1 1 calc R
C41 C 0.9465(2) 0.16839(6) 0.39248(18) 0.0294(7) Uani 1 1 d .
H41A H 0.9135 0.1846 0.3437 0.035 Uiso 1 1 calc R
H41B H 0.8866 0.1531 0.3993 0.035 Uiso 1 1 calc R
C42 C 1.0435(2) 0.15338(6) 0.34349(19) 0.0404(8) Uani 1 1 d .
H42A H 1.0150 0.1448 0.2735 0.061 Uiso 1 1 calc R
H42B H 1.0759 0.1371 0.3909 0.061 Uiso 1 1 calc R
H42C H 1.1021 0.1685 0.3344 0.061 Uiso 1 1 calc R
C43 C 0.93575(18) 0.18094(5) 0.73748(18) 0.0210(6) Uani 1 1 d .
H43A H 1.0141 0.1746 0.7286 0.025 Uiso 1 1 calc R
H43B H 0.9361 0.1883 0.8120 0.025 Uiso 1 1 calc R
C44 C 0.85965(19) 0.15336(5) 0.72263(18) 0.0219(6) Uani 1 1 d .
H44A H 0.8652 0.1443 0.6513 0.026 Uiso 1 1 calc R
H44B H 0.7799 0.1596 0.7257 0.026 Uiso 1 1 calc R
C45 C 0.89400(19) 0.12988(5) 0.80989(18) 0.0223(6) Uani 1 1 d .
H45A H 0.9733 0.1235 0.8059 0.027 Uiso 1 1 calc R
H45B H 0.8901 0.1392 0.8811 0.027 Uiso 1 1 calc R
C46 C 0.81695(19) 0.10212(5) 0.79773(18) 0.0283(6) Uani 1 1 d .
H46A H 0.8410 0.0875 0.8547 0.042 Uiso 1 1 calc R
H46B H 0.8217 0.0927 0.7278 0.042 Uiso 1 1 calc R
H46C H 0.7385 0.1083 0.8029 0.042 Uiso 1 1 calc R
N2 N 0.22555(15) 0.06213(4) 0.25562(14) 0.0202(5) Uani 1 1 d .
C47 C 0.11194(18) 0.07246(5) 0.19945(18) 0.0228(6) Uani 1 1 d .
H47A H 0.0692 0.0822 0.2533 0.027 Uiso 1 1 calc R
H47B H 0.1261 0.0882 0.1463 0.027 Uiso 1 1 calc R
C48 C 0.03726(18) 0.04814(6) 0.14248(19) 0.0267(6) Uani 1 1 d .
H48A H 0.0101 0.0341 0.1957 0.032 Uiso 1 1 calc R
H48B H 0.0813 0.0362 0.0950 0.032 Uiso 1 1 calc R
C49 C -0.0636(2) 0.06309(6) 0.07643(19) 0.0342(7) Uani 1 1 d .
H49A H -0.1036 0.0763 0.1237 0.041 Uiso 1 1 calc R
H49B H -0.0358 0.0761 0.0208 0.041 Uiso 1 1 calc R
C50 C -0.1463(2) 0.03991(6) 0.0229(2) 0.0453(8) Uani 1 1 d .
H50A H -0.2097 0.0505 -0.0185 0.068 Uiso 1 1 calc R
H50B H -0.1752 0.0272 0.0779 0.068 Uiso 1 1 calc R
H50C H -0.1075 0.0271 -0.0251 0.068 Uiso 1 1 calc R
C51 C 0.28217(19) 0.08893(5) 0.31585(17) 0.0221(6) Uani 1 1 d .
H51A H 0.3552 0.0820 0.3541 0.026 Uiso 1 1 calc R
H51B H 0.2338 0.0955 0.3707 0.026 Uiso 1 1 calc R
C52 C 0.30505(19) 0.11636(5) 0.24855(18) 0.0246(6) Uani 1 1 d .
H52A H 0.2323 0.1254 0.2171 0.030 Uiso 1 1 calc R
H52B H 0.3477 0.1100 0.1891 0.030 Uiso 1 1 calc R
C53 C 0.3734(2) 0.13999(5) 0.31757(19) 0.0303(7) Uani 1 1 d .
H53A H 0.3322 0.1455 0.3789 0.036 Uiso 1 1 calc R
H53B H 0.4473 0.1311 0.3466 0.036 Uiso 1 1 calc R
C54 C 0.3934(2) 0.16820(6) 0.2544(2) 0.0404(8) Uani 1 1 d .
H54A H 0.4378 0.1828 0.3009 0.061 Uiso 1 1 calc R
H54B H 0.3204 0.1773 0.2270 0.061 Uiso 1 1 calc R
H54C H 0.4351 0.1628 0.1941 0.061 Uiso 1 1 calc R
C55 C 0.29683(18) 0.05025(5) 0.17124(17) 0.0208(6) Uani 1 1 d .
H55A H 0.2596 0.0318 0.1384 0.025 Uiso 1 1 calc R
H55B H 0.2966 0.0658 0.1141 0.025 Uiso 1 1 calc R
C56 C 0.41895(18) 0.04242(5) 0.21047(18) 0.0223(6) Uani 1 1 d .
H56A H 0.4214 0.0286 0.2728 0.027 Uiso 1 1 calc R
H56B H 0.4609 0.0612 0.2338 0.027 Uiso 1 1 calc R
C57 C 0.47503(18) 0.02714(5) 0.12091(18) 0.0259(6) Uani 1 1 d .
H57A H 0.4289 0.0095 0.0934 0.031 Uiso 1 1 calc R
H57B H 0.4778 0.0417 0.0611 0.031 Uiso 1 1 calc R
C58 C 0.59483(19) 0.01656(6) 0.1603(2) 0.0399(8) Uani 1 1 d .
H58A H 0.6282 0.0068 0.1013 0.060 Uiso 1 1 calc R
H58B H 0.5922 0.0020 0.2190 0.060 Uiso 1 1 calc R
H58C H 0.6412 0.0341 0.1860 0.060 Uiso 1 1 calc R
C59 C 0.21194(18) 0.03702(5) 0.33570(17) 0.0205(6) Uani 1 1 d .
H59A H 0.2874 0.0326 0.3748 0.025 Uiso 1 1 calc R
H59B H 0.1864 0.0185 0.2954 0.025 Uiso 1 1 calc R
C60 C 0.13018(19) 0.04318(6) 0.41765(18) 0.0263(6) Uani 1 1 d .
H60A H 0.0519 0.0444 0.3810 0.032 Uiso 1 1 calc R
H60B H 0.1489 0.0629 0.4532 0.032 Uiso 1 1 calc R
C61 C 0.13720(18) 0.01796(5) 0.50180(18) 0.0228(6) Uani 1 1 d .
H61A H 0.0693 0.0192 0.5405 0.027 Uiso 1 1 calc R
H61B H 0.1351 -0.0019 0.4647 0.027 Uiso 1 1 calc R
C62 C 0.24217(18) 0.01908(5) 0.58319(18) 0.0269(6) Uani 1 1 d .
H62A H 0.2405 0.0021 0.6336 0.040 Uiso 1 1 calc R
H62B H 0.2438 0.0384 0.6225 0.040 Uiso 1 1 calc R
H62C H 0.3100 0.0175 0.5460 0.040 Uiso 1 1 calc R
C63 C 0.7416(2) 0.07065(6) 0.4270(2) 0.0469(8) Uani 1 1 d .
H63A H 0.7813 0.0601 0.4902 0.056 Uiso 1 1 calc R
H63B H 0.6741 0.0584 0.4004 0.056 Uiso 1 1 calc R
Cl1 Cl 0.69658(6) 0.107205(17) 0.46660(6) 0.0464(2) Uani 1 1 d .
Cl2 Cl 0.83093(6) 0.072823(19) 0.32797(6) 0.0543(2) Uani 1 1 d .

loop_
_atom_site_aniso_label
_atom_site_aniso_U_11
_atom_site_aniso_U_22
_atom_site_aniso_U_33
_atom_site_aniso_U_23
_atom_site_aniso_U_13
_atom_site_aniso_U_12
Cr 0.0159(2) 0.0206(2) 0.0182(2) -0.00044(18) 0.00082(17) 0.00104(18)
F2 0.0269(8) 0.0321(10) 0.0273(9) 0.0022(7) -0.0051(7) 0.0046(7)
F3 0.0214(8) 0.0550(12) 0.0397(10) -0.0143(8) -0.0098(7) 0.0045(7)
F4 0.0262(9) 0.0456(11) 0.0619(12) -0.0241(8) 0.0104(8) -0.0166(8)
F5 0.0500(10) 0.0309(10) 0.0491(11) -0.0001(8) 0.0173(8) -0.0116(8)
F6 0.0320(8) 0.0300(9) 0.0250(9) 0.0022(6) 0.0000(7) 0.0026(7)
F8 0.0293(8) 0.0256(9) 0.0263(9) 0.0001(6) 0.0066(7) -0.0005(7)
F9 0.0257(8) 0.0495(11) 0.0275(9) -0.0029(7) 0.0104(7) 0.0018(7)
F10 0.0367(9) 0.0461(11) 0.0435(10) -0.0158(8) 0.0093(8) 0.0137(8)
F11 0.0413(9) 0.0240(10) 0.0415(10) -0.0083(7) -0.0004(7) 0.0040(7)
F12 0.0290(8) 0.0269(9) 0.0324(9) -0.0034(6) 0.0049(7) -0.0041(7)
F14 0.0269(8) 0.0296(9) 0.0243(9) 0.0016(6) 0.0014(7) -0.0052(7)
F15 0.0228(8) 0.0325(10) 0.0381(10) -0.0040(7) -0.0018(7) -0.0066(7)
F16 0.0272(8) 0.0472(11) 0.0331(10) -0.0018(7) -0.0140(7) -0.0015(7)
F17 0.0375(9) 0.0450(11) 0.0248(9) 0.0093(7) -0.0061(7) -0.0033(8)
F18 0.0233(8) 0.0284(9) 0.0272(9) 0.0021(6) 0.0025(6) -0.0045(7)
F20 0.0267(8) 0.0276(9) 0.0175(8) -0.0006(6) -0.0015(6) 0.0053(6)
F21 0.0270(8) 0.0265(9) 0.0264(9) 0.0018(6) -0.0029(7) 0.0104(7)
F22 0.0356(9) 0.0305(10) 0.0282(9) -0.0056(7) 0.0029(7) 0.0139(7)
F23 0.0299(8) 0.0325(9) 0.0185(9) -0.0052(6) 0.0001(7) 0.0062(7)
F24 0.0236(8) 0.0305(9) 0.0191(8) -0.0020(6) -0.0040(6) 0.0083(7)
F26 0.0171(7) 0.0311(9) 0.0249(8) 0.0024(6) 0.0039(6) 0.0057(6)
F27 0.0269(8) 0.0301(10) 0.0362(9) 0.0097(7) 0.0002(7) 0.0091(7)
F28 0.0353(9) 0.0347(10) 0.0313(9) 0.0137(7) 0.0034(7) -0.0018(7)
F29 0.0208(8) 0.0387(10) 0.0269(9) 0.0025(7) 0.0058(7) -0.0034(7)
F30 0.0165(7) 0.0265(9) 0.0277(9) 0.0016(6) 0.0030(6) 0.0038(6)
C1 0.0152(13) 0.0240(16) 0.0170(15) -0.0038(11) 0.0044(11) 0.0049(11)
C2 0.0194(14) 0.0226(16) 0.0239(16) -0.0024(12) 0.0051(12) 0.0037(12)
C3 0.0154(14) 0.0376(19) 0.0255(17) -0.0114(13) -0.0038(12) 0.0051(13)
C4 0.0178(15) 0.0329(19) 0.0365(19) -0.0180(14) 0.0071(13) -0.0059(13)
C5 0.0307(16) 0.0201(16) 0.0314(18) -0.0039(12) 0.0135(14) -0.0022(13)
C6 0.0223(15) 0.0253(16) 0.0174(15) -0.0063(12) 0.0012(12) 0.0048(12)
C7 0.0152(13) 0.0239(16) 0.0124(14) -0.0029(10) -0.0040(11) 0.0020(11)
C8 0.0231(15) 0.0202(16) 0.0161(15) -0.0022(11) -0.0030(12) 0.0022(12)
C9 0.0178(14) 0.0378(19) 0.0178(15) -0.0025(12) 0.0030(12) 0.0003(13)
C10 0.0233(15) 0.0338(19) 0.0233(16) -0.0105(12) -0.0018(12) 0.0124(13)
C11 0.0281(16) 0.0207(17) 0.0237(16) -0.0061(11) -0.0042(13) 0.0013(12)
C12 0.0168(14) 0.0314(18) 0.0161(15) -0.0005(11) -0.0015(11) -0.0002(12)
C13 0.0151(13) 0.0230(16) 0.0152(14) -0.0023(11) 0.0017(11) 0.0042(11)
C14 0.0204(14) 0.0233(16) 0.0164(15) -0.0003(11) 0.0043(12) 0.0049(12)
C15 0.0136(14) 0.0228(16) 0.0287(17) -0.0070(12) 0.0018(12) -0.0012(11)
C16 0.0187(14) 0.0293(17) 0.0228(16) -0.0067(12) -0.0077(12) 0.0041(12)
C17 0.0263(15) 0.0290(17) 0.0184(16) 0.0031(12) -0.0002(12) 0.0047(13)
C18 0.0155(14) 0.0221(16) 0.0259(16) -0.0072(12) 0.0032(12) -0.0014(12)
C19 0.0132(13) 0.0184(15) 0.0167(14) -0.0007(10) 0.0001(11) -0.0017(11)
C20 0.0183(14) 0.0224(15) 0.0120(14) -0.0003(11) 0.0011(11) -0.0052(11)
C21 0.0168(14) 0.0191(15) 0.0213(16) 0.0036(11) -0.0009(12) 0.0033(11)
C22 0.0205(14) 0.0189(16) 0.0238(16) -0.0052(11) 0.0056(12) 0.0028(11)
C23 0.0217(14) 0.0243(16) 0.0134(15) -0.0022(11) -0.0009(11) -0.0009(12)
C24 0.0118(13) 0.0176(15) 0.0259(16) 0.0022(11) -0.0014(11) 0.0025(11)
C25 0.0166(13) 0.0189(15) 0.0154(14) -0.0028(10) -0.0038(11) 0.0002(11)
C26 0.0143(14) 0.0278(17) 0.0179(15) -0.0026(11) 0.0024(11) -0.0027(12)
C27 0.0207(14) 0.0221(16) 0.0229(15) 0.0010(11) -0.0023(12) 0.0063(12)
C28 0.0271(15) 0.0231(16) 0.0181(15) 0.0049(11) -0.0004(12) -0.0039(12)
C29 0.0153(14) 0.0285(17) 0.0168(15) -0.0034(11) 0.0020(11) -0.0033(12)
C30 0.0152(14) 0.0217(16) 0.0202(15) -0.0026(11) -0.0039(11) 0.0025(11)
N1 0.0151(11) 0.0193(13) 0.0206(12) 0.0006(9) 0.0013(9) -0.0005(9)
C31 0.0165(14) 0.0229(16) 0.0268(16) -0.0037(11) -0.0003(12) -0.0034(11)
C32 0.0242(15) 0.0223(17) 0.0336(17) -0.0004(12) 0.0025(12) -0.0011(12)
C33 0.0297(16) 0.0208(17) 0.055(2) 0.0066(13) 0.0062(15) -0.0011(13)
C34 0.0335(18) 0.033(2) 0.076(2) 0.0002(16) -0.0085(17) -0.0129(14)
C35 0.0158(14) 0.0232(16) 0.0267(16) -0.0001(11) 0.0031(12) -0.0008(11)
C36 0.0247(15) 0.0301(17) 0.0243(16) -0.0025(12) 0.0025(12) 0.0007(12)
C37 0.0352(17) 0.0295(18) 0.0263(16) -0.0079(12) 0.0051(13) 0.0014(13)
C38 0.0296(17) 0.036(2) 0.061(2) 0.0001(15) 0.0116(15) 0.0048(14)
C39 0.0221(14) 0.0234(16) 0.0155(15) -0.0015(11) -0.0006(11) -0.0014(11)
C40 0.0190(14) 0.0305(17) 0.0242(16) -0.0011(12) 0.0030(12) 0.0016(12)
C41 0.0282(15) 0.0367(18) 0.0234(17) -0.0033(12) 0.0034(13) 0.0030(13)
C42 0.0400(18) 0.052(2) 0.0302(18) -0.0072(14) 0.0062(14) 0.0111(15)
C43 0.0192(14) 0.0251(16) 0.0180(15) 0.0043(11) -0.0007(11) 0.0025(12)
C44 0.0189(14) 0.0216(16) 0.0248(16) 0.0005(11) 0.0014(12) -0.0023(11)
C45 0.0188(14) 0.0241(16) 0.0234(15) 0.0000(11) 0.0006(11) 0.0013(11)
C46 0.0267(15) 0.0259(17) 0.0325(17) 0.0059(12) 0.0045(13) 0.0001(12)
N2 0.0200(11) 0.0234(13) 0.0165(12) 0.0011(9) -0.0001(9) 0.0026(9)
C47 0.0215(14) 0.0251(16) 0.0202(15) 0.0013(11) -0.0037(11) 0.0070(12)
C48 0.0213(15) 0.0320(18) 0.0263(16) 0.0012(12) 0.0003(12) 0.0009(12)
C49 0.0292(16) 0.045(2) 0.0262(17) 0.0062(13) -0.0059(13) -0.0016(14)
C50 0.0311(17) 0.054(2) 0.048(2) 0.0147(16) -0.0069(15) -0.0112(15)
C51 0.0229(14) 0.0228(16) 0.0194(15) -0.0045(11) -0.0020(11) 0.0020(12)
C52 0.0247(15) 0.0240(17) 0.0246(16) -0.0009(11) 0.0003(12) 0.0015(12)
C53 0.0289(15) 0.0287(17) 0.0329(17) -0.0028(13) 0.0014(13) -0.0011(13)
C54 0.0472(19) 0.0297(19) 0.044(2) -0.0037(14) 0.0053(15) -0.0060(14)
C55 0.0260(15) 0.0222(15) 0.0145(15) -0.0025(11) 0.0038(11) 0.0011(12)
C56 0.0214(14) 0.0252(16) 0.0200(15) -0.0005(11) 0.0011(12) -0.0004(12)
C57 0.0233(15) 0.0295(17) 0.0256(16) -0.0003(12) 0.0054(12) -0.0004(12)
C58 0.0275(16) 0.056(2) 0.0370(19) -0.0104(14) 0.0056(14) 0.0020(14)
C59 0.0208(14) 0.0216(16) 0.0181(15) 0.0044(11) -0.0021(11) 0.0028(11)
C60 0.0198(14) 0.0348(18) 0.0240(16) 0.0026(12) 0.0022(12) 0.0065(12)
C61 0.0190(14) 0.0281(17) 0.0221(16) -0.0048(11) 0.0058(12) -0.0045(12)
C62 0.0283(15) 0.0295(17) 0.0231(16) -0.0015(12) 0.0039(12) 0.0013(12)
C63 0.0395(18) 0.053(2) 0.048(2) 0.0012(16) 0.0048(15) -0.0111(16)
Cl1 0.0388(4) 0.0553(6) 0.0457(5) -0.0118(4) 0.0072(4) 0.0048(4)
Cl2 0.0339(4) 0.0854(7) 0.0436(5) -0.0062(4) 0.0050(4) 0.0154(4)

loop_
_atom_type_symbol
_atom_type_description
_atom_type_scat_dispersion_real
_atom_type_scat_dispersion_imag
_atom_type_scat_source
C C 0.0033 0.0016 'International Tables Vol C Tables 4.2.6.8 and 6.1.1.4'
H H 0.0000 0.0000 'International Tables Vol C Tables 4.2.6.8 and 6.1.1.4'
N N 0.0061 0.0033 'International Tables Vol C Tables 4.2.6.8 and 6.1.1.4'
F F 0.0171 0.0103 'International Tables Vol C Tables 4.2.6.8 and 6.1.1.4'
Cl Cl 0.1484 0.1585 'International Tables Vol C Tables 4.2.6.8 and 6.1.1.4'
Cr Cr 0.3209 0.6236 'International Tables Vol C Tables 4.2.6.8 and 6.1.1.4'

loop_
_geom_angle_atom_site_label_1
_geom_angle_atom_site_label_2
_geom_angle_atom_site_label_3
_geom_angle
C25 Cr C13 97.36(9)
C25 Cr C1 103.57(9)
C13 Cr C1 159.06(9)
C25 Cr C19 94.52(9)
C13 Cr C19 94.06(8)
C1 Cr C19 83.83(8)
C25 Cr C7 97.75(9)
C13 Cr C7 86.39(8)
C1 Cr C7 91.31(8)
C19 Cr C7 167.57(9)
C6 C1 C2 112.2(2)
C6 C1 Cr 115.20(17)
C2 C1 Cr 132.61(18)
F2 C2 C1 120.6(2)
F2 C2 C3 114.6(2)
C1 C2 C3 124.7(2)
F3 C3 C4 119.2(2)
F3 C3 C2 121.1(2)
C4 C3 C2 119.7(2)
F4 C4 C3 120.8(2)
F4 C4 C5 120.5(2)
C3 C4 C5 118.7(2)
F5 C5 C4 119.8(2)
F5 C5 C6 121.6(2)
C4 C5 C6 118.6(2)
F6 C6 C1 118.7(2)
F6 C6 C5 115.4(2)
C1 C6 C5 125.9(2)
C12 C7 C8 111.4(2)
C12 C7 Cr 123.92(17)
C8 C7 Cr 124.42(18)
F8 C8 C9 114.3(2)
F8 C8 C7 120.1(2)
C9 C8 C7 125.6(2)
F9 C9 C10 119.8(2)
F9 C9 C8 120.6(2)
C10 C9 C8 119.6(2)
F10 C10 C9 121.1(2)
F10 C10 C11 120.7(2)
C9 C10 C11 118.2(2)
F11 C11 C12 121.7(2)
F11 C11 C10 118.7(2)
C12 C11 C10 119.5(2)
F12 C12 C11 114.1(2)
F12 C12 C7 120.5(2)
C11 C12 C7 125.4(2)
C18 C13 C14 112.1(2)
C18 C13 Cr 109.26(17)
C14 C13 Cr 138.64(18)
F14 C14 C13 120.7(2)
F14 C14 C15 114.7(2)
C13 C14 C15 124.6(2)
F15 C15 C16 119.2(2)
F15 C15 C14 121.0(2)
C16 C15 C14 119.8(2)
F16 C16 C17 120.8(2)
F16 C16 C15 120.5(2)
C17 C16 C15 118.7(2)
F17 C17 C16 120.2(2)
F17 C17 C18 121.5(2)
C16 C17 C18 118.2(2)
C13 C18 C17 126.5(2)
C13 C18 F18 117.3(2)
C17 C18 F18 116.2(2)
C24 C19 C20 112.0(2)
C24 C19 Cr 121.62(16)
C20 C19 Cr 126.33(17)
F20 C20 C21 114.6(2)
F20 C20 C19 120.4(2)
C21 C20 C19 124.9(2)
C22 C21 F21 118.8(2)
C22 C21 C20 119.4(2)
F21 C21 C20 121.8(2)
F22 C22 C21 120.8(2)
F22 C22 C23 120.3(2)
C21 C22 C23 118.8(2)
F23 C23 C24 122.3(2)
F23 C23 C22 118.4(2)
C24 C23 C22 119.4(2)
C23 C24 F24 114.2(2)
C23 C24 C19 125.3(2)
F24 C24 C19 120.4(2)
C30 C25 C26 111.8(2)
C30 C25 Cr 123.59(17)
C26 C25 Cr 124.51(17)
F26 C26 C27 114.1(2)
F26 C26 C25 120.5(2)
C27 C26 C25 125.4(2)
F27 C27 C28 119.4(2)
F27 C27 C26 120.9(2)
C28 C27 C26 119.7(2)
F28 C28 C29 120.9(2)
F28 C28 C27 121.1(2)
C29 C28 C27 118.0(2)
F29 C29 C28 119.0(2)
F29 C29 C30 121.1(2)
C28 C29 C30 120.0(2)
F30 C30 C29 114.3(2)
F30 C30 C25 120.5(2)
C29 C30 C25 125.2(2)
C39 N1 C31 110.94(17)
C39 N1 C43 111.25(17)
C31 N1 C43 106.65(16)
C39 N1 C35 105.92(16)
C31 N1 C35 111.19(17)
C43 N1 C35 110.97(17)
C32 C31 N1 115.89(18)
C31 C32 C33 111.8(2)
C34 C33 C32 115.2(2)
C36 C35 N1 116.46(18)
C35 C36 C37 110.29(19)
C38 C37 C36 115.1(2)
N1 C39 C40 116.03(18)
C41 C40 C39 110.22(18)
C40 C41 C42 112.7(2)
C44 C43 N1 115.85(18)
C43 C44 C45 110.43(18)
C46 C45 C44 111.34(18)
C51 N2 C59 108.15(17)
C51 N2 C47 108.53(17)
C59 N2 C47 111.65(17)
C51 N2 C55 111.34(17)
C59 N2 C55 108.82(17)
C47 N2 C55 108.38(16)
C48 C47 N2 116.60(19)
C47 C48 C49 109.4(2)
C50 C49 C48 112.2(2)
N2 C51 C52 116.05(18)
C51 C52 C53 110.11(19)
C54 C53 C52 111.6(2)
C56 C55 N2 116.10(18)
C55 C56 C57 110.08(18)
C58 C57 C56 111.49(19)
N2 C59 C60 116.48(19)
C59 C60 C61 110.58(19)
C62 C61 C60 114.62(19)
Cl2 C63 Cl1 112.32(15)

loop_
_geom_bond_atom_site_label_1
_geom_bond_atom_site_label_2
_geom_bond_distance
Cr C25 2.088(2)
Cr C13 2.140(2)
Cr C1 2.155(2)
Cr C19 2.165(2)
Cr C7 2.185(2)
F2 C2 1.362(3)
F3 C3 1.360(2)
F4 C4 1.355(3)
F5 C5 1.355(3)
F6 C6 1.372(2)
F8 C8 1.364(2)
F9 C9 1.359(3)
F10 C10 1.350(2)
F11 C11 1.361(3)
F12 C12 1.365(2)
F14 C14 1.368(2)
F15 C15 1.359(2)
F16 C16 1.346(2)
F17 C17 1.356(3)
F18 C18 1.380(2)
F20 C20 1.365(2)
F21 C21 1.361(2)
F22 C22 1.357(2)
F23 C23 1.362(2)
F24 C24 1.368(2)
F26 C26 1.370(2)
F27 C27 1.358(2)
F28 C28 1.346(2)
F29 C29 1.358(2)
F30 C30 1.365(2)
C1 C6 1.377(3)
C1 C2 1.378(3)
C2 C3 1.381(3)
C3 C4 1.368(3)
C4 C5 1.371(3)
C5 C6 1.380(3)
C7 C12 1.383(3)
C7 C8 1.388(3)
C8 C9 1.377(3)
C9 C10 1.364(3)
C10 C11 1.377(3)
C11 C12 1.377(3)
C13 C18 1.373(3)
C13 C14 1.376(3)
C14 C15 1.380(3)
C15 C16 1.371(3)
C16 C17 1.370(3)
C17 C18 1.377(3)
C19 C24 1.385(3)
C19 C20 1.386(3)
C20 C21 1.377(3)
C21 C22 1.361(3)
C22 C23 1.371(3)
C23 C24 1.366(3)
C25 C30 1.383(3)
C25 C26 1.387(3)
C26 C27 1.372(3)
C27 C28 1.371(3)
C28 C29 1.370(3)
C29 C30 1.373(3)
N1 C39 1.515(3)
N1 C31 1.518(3)
N1 C43 1.523(3)
N1 C35 1.528(3)
C31 C32 1.516(3)
C32 C33 1.525(3)
C33 C34 1.525(3)
C35 C36 1.518(3)
C36 C37 1.532(3)
C37 C38 1.522(3)
C39 C40 1.518(3)
C40 C41 1.517(3)
C41 C42 1.518(3)
C43 C44 1.511(3)
C44 C45 1.526(3)
C45 C46 1.523(3)
N2 C51 1.515(3)
N2 C59 1.515(3)
N2 C47 1.517(3)
N2 C55 1.524(3)
C47 C48 1.515(3)
C48 C49 1.524(3)
C49 C50 1.517(3)
C51 C52 1.516(3)
C52 C53 1.525(3)
C53 C54 1.507(3)
C55 C56 1.516(3)
C56 C57 1.528(3)
C57 C58 1.523(3)
C59 C60 1.520(3)
C60 C61 1.528(3)
C61 C62 1.517(3)
C63 Cl2 1.729(3)
C63 Cl1 1.784(3)
